data_1529460
loop_
_publ_author_name
'Haipeng Ji'
'Zhaohui Huang'
'Zhiguo Xia'
'Maxim S. Molokeev'
'Victor V. Atuchin'
'Minghao Fang'
'Yangai Liu'

_publ_section_title
;
 Discovery of New Solid Solution Phosphors via Cation
 Substitution-Dependent Phase Transition in M3(PO4)2:Eu2+ (M = Ca/Sr/Ba)
 Quasi-Binary Sets
;
_journal_issue 0
_journal_name_full 'The Journal of Physical Chemistry C'
_journal_page_first 2038
_journal_page_last 2045
_journal_paper_doi 10.1021/jp509743r
_journal_volume 119
_journal_year 2015
_chemical_formula_moiety '2(O4 P), 3(Ba)'
_chemical_formula_sum 'Ba3 O8 P2'
_chemical_formula_weight 601.93
_space_group_IT_number 166
_symmetry_cell_setting trigonal
_symmetry_space_group_name_Hall '-R 3 2"'
_symmetry_space_group_name_H-M 'R -3 m :H'
_cell_angle_alpha 90
_cell_angle_beta 90
_cell_angle_gamma 120
_cell_formula_units_Z 3
_cell_length_a 5.60190(32)
_cell_length_b 5.60190(32)
_cell_length_c 20.9878(12)
_cell_measurement_temperature 300
_cell_volume 570.39(6)
_diffrn_ambient_temperature 300
_diffrn_measurement_device_type
;
D8 ADVANCE Bruker
;
_diffrn_radiation_monochromator none
_diffrn_radiation_probe x-ray
_diffrn_radiation_type
;
 Cu K\a~1~~2~
;
_exptl_absorpt_coefficient_mu 123.701
_exptl_crystal_density_diffrn 5.257033
_pd_char_colour
;
colourless
;
_pd_meas_2theta_range_inc 0.01
_pd_meas_2theta_range_max 110
_pd_meas_2theta_range_min 5
_pd_meas_scan_method step
_pd_proc_ls_pref_orient_corr
;
Anisotropic model of PO. Spherical harmonics 6 ordrer.
 Jarvinen (1993). Application of symmetrized harmonics expansion to correction
of the preferred orientation effect. - J. Appl. Cryst. 26 p525-531.
;
_pd_proc_ls_profile_function PearsonVII
_pd_proc_ls_prof_R_factor 9.409
_pd_proc_ls_prof_wR_expected 6.138
_pd_proc_ls_prof_wR_factor 13.386
_pd_proc_number_of_points 10500
_pd_spec_mount_mode reflection
_refine_ls_goodness_of_fit_all 2.181
_refine_ls_R_I_factor 3.32
_refine_ls_shift/su_max 0.01000
_cod_data_source_file Ba3PO42_Eu.cif
_cod_data_source_block a
_cod_original_cell_volume 570.385(72)
_cod_original_sg_symbol_Hall
;
-R 3 2"
;
_cod_original_sg_symbol_H-M R-3m
_cod_original_formula_sum
;
Ba3 O8 P2
;
_cod_database_code 1529460

loop_
_symmetry_equiv_pos_as_xyz
'x, y, z'
'-x, -x+y, -z'
'-x, -y, -z'
'-x+1/3, -x+y-1/3, -z-1/3'
'-x+1/3, -y-1/3, -z-1/3'
'-x-1/3, -x+y+1/3, -z+1/3'
'-x-1/3, -y+1/3, -z+1/3'
'-x+y, -x, z'
'-x+y, y, z'
'-x+y+1/3, -x-1/3, z-1/3'
'-x+y+1/3, y-1/3, z-1/3'
'-x+y-1/3, -x+1/3, z+1/3'
'-x+y-1/3, y+1/3, z+1/3'
'-y, -x, z'
'-y, x-y, z'
'-y+1/3, -x-1/3, z-1/3'
'-y+1/3, x-y-1/3, z-1/3'
'-y-1/3, -x+1/3, z+1/3'
'-y-1/3, x-y+1/3, z+1/3'
'y, -x+y, -z'
'y, x, -z'
'y+1/3, -x+y-1/3, -z-1/3'
'y+1/3, x-1/3, -z-1/3'
'y-1/3, -x+y+1/3, -z+1/3'
'y-1/3, x+1/3, -z+1/3'
'x-y, -y, -z'
'x-y, x, -z'
'x-y+1/3, -y-1/3, -z-1/3'
'x-y+1/3, x-1/3, -z-1/3'
'x-y-1/3, -y+1/3, -z+1/3'
'x-y-1/3, x+1/3, -z+1/3'
'x, x-y, z'
'x+1/3, y-1/3, z-1/3'
'x+1/3, x-y-1/3, z-1/3'
'x-1/3, y+1/3, z+1/3'
'x-1/3, x-y+1/3, z+1/3'

loop_
_atom_site_label
_atom_site_type_symbol
_atom_site_fract_x
_atom_site_fract_y
_atom_site_fract_z
_atom_site_occupancy
_atom_site_B_iso_or_equiv
Ba1 Ba 0 0 0 1 0.301(52)
Ba2 Ba 0 0 0.209203(46) 1 0.381(46)
P P 0 0 0.40580(20) 1 0.500(79)
O1 O 0 0 0.33468(37) 1 0.501(98)
O2 O 0.85354(47) 0.14646(47) 0.43498(18) 1 0.501(98)

loop_
_diffrn_radiation_wavelength
_diffrn_radiation_wavelength_wt
1.5406 1.0000
1.5443 0.5000

loop_
_geom_angle_atom_site_label_1
_geom_angle_atom_site_label_2
_geom_angle_atom_site_label_3
_geom_angle
_geom_angle_site_symmetry_1
_geom_angle_site_symmetry_3
O1 P O2 113.3(2) 1_555 1_455

loop_
_geom_bond_atom_site_label_1
_geom_bond_atom_site_label_2
_geom_bond_distance
_geom_bond_site_symmetry_2
Ba1 O2 2.800(3) 10_565
Ba2 O1 2.634(8) .
Ba2 O2 2.895(3) 10_565
Ba2 O2 2.895(4) 17_555
P O1 1.493(9) .
P O2 1.547(3) 1_455
